data_7035295
loop_
_publ_author_name
'Evans, Daniel A.'
'Lee, Lucia Myongwon'
'Vargas-Baca, Ignacio'
'Cowley, Alan H.'

_publ_section_title
;
 Photophysical tuning of the aggregation-induced emission of a series of
 para-substituted aryl bis(imino)acenaphthene zinc complexes.
;
_journal_issue 26
_journal_name_full 'Dalton transactions (Cambridge, England : 2003)'
_journal_page_first 11984
_journal_page_last 11996
_journal_paper_doi 10.1039/c5dt01529d
_journal_volume 44
_journal_year 2015
_chemical_formula_moiety 'C72 H48 Cl4 N4 O4 Zn2, 0.742(C H2 Cl2)'
_chemical_formula_sum 'C72.74 H49.48 Cl5.48 N4 O4 Zn2'
_chemical_formula_weight 1369.38
_chemical_name_systematic
;
 ?
;
_space_group_crystal_system monoclinic
_space_group_IT_number 15
_space_group_name_Hall '-I 2ya'
_space_group_name_H-M_alt 'I 1 2/a 1'
_symmetry_space_group_name_Hall '-I 2ya'
_symmetry_space_group_name_H-M 'I 1 2/a 1'
_atom_sites_solution_hydrogens mixed
_audit_creation_method SHELXL-2013
_audit_update_record
;
2015-04-22 deposited with the CCDC.
2015-06-02 downloaded from the CCDC.
;
_cell_angle_alpha 90
_cell_angle_beta 104.238(7)
_cell_angle_gamma 90
_cell_formula_units_Z 4
_cell_length_a 17.442(7)
_cell_length_b 11.790(5)
_cell_length_c 31.054(15)
_cell_measurement_reflns_used 11595
_cell_measurement_temperature 100(2)
_cell_measurement_theta_max 31.1401
_cell_measurement_theta_min 1.5197
_cell_volume 6190(5)
_computing_cell_refinement 'CrystalClear (Rigaku Inc., 2008)'
_computing_data_collection 'CrystalClear (Rigaku Inc., 2008)'
_computing_data_reduction 'CrystalClear (Rigaku Inc., 2008)'
_computing_molecular_graphics 'XP SHELXTL/PC, Siemens Analytical'
_computing_structure_refinement 'XL SHELXTL/PC, Siemens Analytical'
_computing_structure_solution
;

SIR97 - Altomare A., Burla M.C., Camalli M., Cascarano G.L., Giacovazzo C., 
Guagliardi A., Moliterni A.G.G., Polidori G.,Spagna R.
;
_diffrn_ambient_temperature 100(2)
_diffrn_measured_fraction_theta_full 1.000
_diffrn_measured_fraction_theta_max 1.000
_diffrn_measurement_device_type 'Rigaku AFC-12 with Saturn 724+ CCD'
_diffrn_measurement_method \w-scans
_diffrn_radiation_type MoK\a
_diffrn_radiation_wavelength 0.71073
_diffrn_reflns_av_R_equivalents 0.0510
_diffrn_reflns_av_unetI/netI 0.0349
_diffrn_reflns_laue_measured_fraction_full 1.000
_diffrn_reflns_laue_measured_fraction_max 1.000
_diffrn_reflns_limit_h_max 22
_diffrn_reflns_limit_h_min -22
_diffrn_reflns_limit_k_max 14
_diffrn_reflns_limit_k_min -15
_diffrn_reflns_limit_l_max 40
_diffrn_reflns_limit_l_min -40
_diffrn_reflns_number 47397
_diffrn_reflns_point_group_measured_fraction_full 1.000
_diffrn_reflns_point_group_measured_fraction_max 1.000
_diffrn_reflns_theta_full 25.242
_diffrn_reflns_theta_max 27.483
_diffrn_reflns_theta_min 1.855
_diffrn_source 'fine-focus sealed tube'
_exptl_absorpt_coefficient_mu 1.068
_exptl_absorpt_correction_T_max 1.0000
_exptl_absorpt_correction_T_min 0.7810
_exptl_absorpt_correction_type multi-scan
_exptl_absorpt_process_details
;
Abscor. T. Higashi. (2001). Rigaku Corp. Tokyo, Japan
;
_exptl_crystal_colour orange
_exptl_crystal_density_diffrn 1.469
_exptl_crystal_description chip
_exptl_crystal_F_000 2798
_exptl_crystal_size_max 0.27
_exptl_crystal_size_mid 0.21
_exptl_crystal_size_min 0.05
_refine_diff_density_max 1.564
_refine_diff_density_min -0.746
_refine_diff_density_rms 0.092
_refine_ls_extinction_method none
_refine_ls_goodness_of_fit_ref 1.202
_refine_ls_hydrogen_treatment constr
_refine_ls_matrix_type full
_refine_ls_number_parameters 527
_refine_ls_number_reflns 7097
_refine_ls_number_restraints 879
_refine_ls_restrained_S_all 1.236
_refine_ls_R_factor_all 0.0808
_refine_ls_R_factor_gt 0.0730
_refine_ls_shift/su_max 0.001
_refine_ls_shift/su_mean 0.000
_refine_ls_structure_factor_coef Fsqd
_refine_ls_weighting_details 'w=1/[\s^2^(Fo^2^)+(0.0897P)^2^+14.4254P] where P=(Fo^2^+2Fc^2^)/3'
_refine_ls_weighting_scheme calc
_refine_ls_wR_factor_gt 0.1896
_refine_ls_wR_factor_ref 0.1962
_reflns_Friedel_coverage 0.000
_reflns_number_gt 6447
_reflns_number_total 7097
_reflns_threshold_expression 'I > 2\s(I)'
_cod_data_source_file c5dt01529d2.cif
_cod_data_source_block shelx
_cod_depositor_comments
;
The following automatic conversions were performed:

'_exptl_absorpt_correction_type' value 'Multi-scan' changed to
'multi-scan' according to
/usr/data/users/saulius/crontab/automatic-downloads/rss-feeds/RSC/lib/dictionaries/cif_core.dic
dictionary named 'cif_core.dic' version 2.4.2 from 2011-04-26.

Automatic conversion script
Id: cif_fix_values 3271 2015-04-21 07:52:19Z andrius 

 Adding full bibliography for 7035288--7035302.cif.
;
_cod_database_code 7035295
_shelx_space_group_comment
;
The symmetry employed for this shelxl refinement is uniquely defined
by the following loop, which should always be used as a source of
symmetry information in preference to the above space-group names.
They are only intended as comments.
;
_shelxl_version_number 2013-4

loop_
_space_group_symop_operation_xyz
'x, y, z'
'-x+1/2, y, -z'
'x+1/2, y+1/2, z+1/2'
'-x+1, y+1/2, -z+1/2'
'-x, -y, -z'
'x-1/2, -y, z'
'-x+1/2, -y+1/2, -z+1/2'
'x, -y+1/2, z+1/2'

loop_
_atom_site_label
_atom_site_type_symbol
_atom_site_fract_x
_atom_site_fract_y
_atom_site_fract_z
_atom_site_U_iso_or_equiv
_atom_site_adp_type
_atom_site_occupancy
_atom_site_site_symmetry_order
_atom_site_calc_flag
_atom_site_refinement_flags_posn
_atom_site_refinement_flags_adp
_atom_site_refinement_flags_occupancy
_atom_site_disorder_assembly
_atom_site_disorder_group
C1 C 1.2777(2) 0.0163(3) 0.75977(14) 0.0394(8) Uani 1 1 d . U . . .
C2 C 1.2610(3) 0.1042(3) 0.79004(15) 0.0431(9) Uani 1 1 d . U . . .
C3 C 1.3012(3) 0.1502(4) 0.83008(17) 0.0522(11) Uani 1 1 d . U . . .
H3 H 1.3503 0.1222 0.8453 0.063 Uiso 1 1 calc R U . . .
C4 C 1.2649(4) 0.2418(4) 0.84726(19) 0.0629(13) Uani 1 1 d . U . . .
H4 H 1.2912 0.2725 0.8745 0.075 Uiso 1 1 calc R U . . .
C5 C 1.1943(3) 0.2868(4) 0.82630(19) 0.0606(12) Uani 1 1 d . U . . .
H5 H 1.1736 0.3468 0.8393 0.073 Uiso 1 1 calc R U . . .
C6 C 1.1516(3) 0.2435(4) 0.78484(18) 0.0545(11) Uani 1 1 d . U . . .
C7 C 1.1865(3) 0.1506(3) 0.76749(16) 0.0465(9) Uani 1 1 d . U . . .
C8 C 1.0788(3) 0.2817(4) 0.7585(2) 0.0593(12) Uani 1 1 d . U . . .
H8 H 1.0532 0.3414 0.7687 0.071 Uiso 1 1 calc R U . . .
C9 C 1.0444(3) 0.2338(4) 0.7183(2) 0.0584(12) Uani 1 1 d . U . . .
H9 H 0.9969 0.2631 0.7016 0.070 Uiso 1 1 calc R U . . .
C10 C 1.0796(3) 0.1397(4) 0.70112(19) 0.0526(11) Uani 1 1 d . U . . .
H10 H 1.0552 0.1074 0.6739 0.063 Uiso 1 1 calc R U . . .
C11 C 1.1507(2) 0.0984(3) 0.72601(15) 0.0441(9) Uani 1 1 d . U . . .
C12 C 1.2074(2) 0.0094(3) 0.72007(14) 0.0395(8) Uani 1 1 d . U . . .
C13 C 1.4026(3) -0.0569(3) 0.79799(14) 0.0405(8) Uani 1 1 d . U . . .
C14 C 1.4795(2) -0.0450(3) 0.79314(14) 0.0426(9) Uani 1 1 d . U . . .
H14 H 1.4881 -0.0331 0.7651 0.051 Uiso 1 1 calc R U . . .
C15 C 1.5432(3) -0.0509(4) 0.82984(15) 0.0480(10) Uani 1 1 d . U . . .
H15 H 1.5944 -0.0399 0.8268 0.058 Uiso 1 1 calc R U . . .
C16 C 1.5298(3) -0.0733(4) 0.87087(16) 0.0551(11) Uani 1 1 d . U . . .
C17 C 1.4533(3) -0.0909(4) 0.87569(16) 0.0604(12) Uani 1 1 d . U . . .
H17 H 1.4452 -0.1077 0.9035 0.072 Uiso 1 1 calc R U . . .
C18 C 1.3897(3) -0.0834(4) 0.83935(15) 0.0505(10) Uani 1 1 d . U . . .
H18 H 1.3386 -0.0959 0.8424 0.061 Uiso 1 1 calc R U . . .
C19 C 1.1449(2) -0.0853(4) 0.65219(14) 0.0437(9) Uani 1 1 d . U . . .
C20 C 1.0695(2) -0.1096(4) 0.65759(15) 0.0446(9) Uani 1 1 d . U . . .
H20 H 1.0602 -0.1086 0.6858 0.054 Uiso 1 1 calc R U . . .
C21 C 1.0086(3) -0.1353(4) 0.62109(16) 0.0500(10) Uani 1 1 d . U . . .
H21 H 0.9581 -0.1500 0.6247 0.060 Uiso 1 1 calc R U . . .
C22 C 1.0228(3) -0.1390(5) 0.57962(17) 0.0629(13) Uani 1 1 d . U . . .
C23 C 1.0980(4) -0.1186(7) 0.57381(19) 0.0829(19) Uani 1 1 d . U . . .
H23 H 1.1073 -0.1229 0.5456 0.099 Uiso 1 1 calc R U . . .
C24 C 1.1594(3) -0.0918(6) 0.61032(17) 0.0679(14) Uani 1 1 d . U . . .
H24 H 1.2099 -0.0783 0.6067 0.081 Uiso 1 1 calc R U . . .
C25 C 1.6590(3) -0.0207(5) 0.91524(17) 0.0547(16) Uani 0.773 1 d D U P A 1
C26 C 1.6595(3) 0.0906(5) 0.90145(16) 0.0551(14) Uani 0.773 1 d D U P A 1
H26 H 1.6137 0.1222 0.8837 0.066 Uiso 0.773 1 calc R U P A 1
C27 C 1.7272(3) 0.1556(5) 0.91377(18) 0.0674(17) Uani 0.773 1 d D U P A 1
H27 H 1.7270 0.2304 0.9042 0.081 Uiso 0.773 1 calc R U P A 1
C28 C 1.7955(3) 0.1092(6) 0.9404(2) 0.077(2) Uani 0.773 1 d D U P A 1
H28 H 1.8411 0.1529 0.9492 0.092 Uiso 0.773 1 calc R U P A 1
C29 C 1.7956(4) -0.0020(6) 0.9540(2) 0.095(3) Uani 0.773 1 d D U P A 1
H29 H 1.8416 -0.0338 0.9715 0.114 Uiso 0.773 1 calc R U P A 1
C36 C 1.7280(4) -0.0662(5) 0.9417(2) 0.085(2) Uani 0.773 1 d D U P A 1
H36 H 1.7284 -0.1410 0.9513 0.102 Uiso 0.773 1 calc R U P A 1
C25A C 1.6672(5) -0.0625(17) 0.9207(7) 0.068(5) Uani 0.227 1 d D U P B 2
C26A C 1.6860(9) 0.0450(15) 0.9104(6) 0.070(5) Uani 0.227 1 d D U P B 2
H26A H 1.6466 0.0959 0.8970 0.084 Uiso 0.227 1 calc R U P B 2
C27A C 1.7650(11) 0.0766(14) 0.9202(7) 0.081(6) Uani 0.227 1 d D U P B 2
H27A H 1.7790 0.1493 0.9133 0.097 Uiso 0.227 1 calc R U P B 2
C28A C 1.8227(7) 0.0000(18) 0.9400(7) 0.078(6) Uani 0.227 1 d D U P B 2
H28A H 1.8757 0.0212 0.9467 0.094 Uiso 0.227 1 calc R U P B 2
C29A C 1.8020(8) -0.1080(16) 0.9501(7) 0.088(6) Uani 0.227 1 d D U P B 2
H29A H 1.8410 -0.1596 0.9634 0.106 Uiso 0.227 1 calc R U P B 2
C36A C 1.7232(10) -0.1397(14) 0.9403(7) 0.077(5) Uani 0.227 1 d D U P B 2
H36A H 1.7087 -0.2123 0.9470 0.092 Uiso 0.227 1 calc R U P B 2
C30 C 0.9698(4) -0.2077(5) 0.50457(17) 0.0529(17) Uani 0.629 1 d D U P C 1
C31 C 0.9963(4) -0.3131(5) 0.4975(2) 0.0561(18) Uani 0.629 1 d D U P C 1
H31 H 1.0080 -0.3654 0.5206 0.067 Uiso 0.629 1 calc R U P C 1
C32 C 1.0060(5) -0.3427(6) 0.4556(2) 0.065(2) Uani 0.629 1 d D U P C 1
H32 H 1.0241 -0.4146 0.4507 0.077 Uiso 0.629 1 calc R U P C 1
C33 C 0.9889(7) -0.2659(8) 0.4221(2) 0.088(5) Uani 0.629 1 d D U P C 1
H33 H 0.9950 -0.2853 0.3941 0.105 Uiso 0.629 1 calc R U P C 1
C34 C 0.9621(7) -0.1582(7) 0.4295(3) 0.112(4) Uani 0.629 1 d D U P C 1
H34 H 0.9511 -0.1053 0.4065 0.135 Uiso 0.629 1 calc R U P C 1
C35 C 0.9518(6) -0.1298(6) 0.4708(3) 0.098(3) Uani 0.629 1 d D U P C 1
H35 H 0.9329 -0.0584 0.4757 0.118 Uiso 0.629 1 calc R U P C 1
C30A C 0.8940(4) -0.0958(7) 0.5275(3) 0.048(2) Uani 0.371 1 d D U P D 2
C31A C 0.8770(5) 0.0082(7) 0.5440(3) 0.049(2) Uani 0.371 1 d D U P D 2
H31A H 0.9164 0.0453 0.5667 0.058 Uiso 0.371 1 d R U P D 2
C32A C 0.8044(5) 0.0585(7) 0.5281(3) 0.057(3) Uani 0.371 1 d D U P D 2
H32A H 0.7932 0.1303 0.5398 0.068 Uiso 0.371 1 d R U P D 2
C33A C 0.7478(5) 0.0055(8) 0.4955(4) 0.071(3) Uani 0.371 1 d D U P D 2
H33A H 0.6970 0.0405 0.4846 0.085 Uiso 0.371 1 d R U P D 2
C34A C 0.7633(5) -0.0969(8) 0.4788(3) 0.059(3) Uani 0.371 1 d D U P D 2
H34A H 0.7237 -0.1334 0.4560 0.071 Uiso 0.371 1 d R U P D 2
C35A C 0.8361(6) -0.1480(7) 0.4946(3) 0.059(3) Uani 0.371 1 d D U P D 2
H35A H 0.8470 -0.2198 0.4829 0.071 Uiso 0.371 1 d R U P D 2
Cl1A Cl 0.9904(3) -0.3953(5) 0.48283(18) 0.0911(13) Uani 0.371 1 d . U P E 2
Cl2A Cl 0.9740(4) -0.2478(5) 0.4084(2) 0.0873(15) Uani 0.371 1 d . U P E 2
C1AA C 1.0329(10) -0.2780(16) 0.4622(5) 0.071(4) Uani 0.371 1 d . U P E 2
H1AA H 1.0859 -0.2955 0.4607 0.086 Uiso 0.371 1 d R U P E 2
H1AB H 1.0343 -0.2135 0.4812 0.086 Uiso 0.371 1 d R U P E 2
N1 N 1.33780(19) -0.0478(3) 0.75999(11) 0.0374(7) Uani 1 1 d . U . F 2
N2 N 1.20995(19) -0.0626(3) 0.68946(11) 0.0395(7) Uani 1 1 d . U . F 2
O1 O 1.5895(3) -0.0878(4) 0.90912(13) 0.0795(12) Uani 1 1 d D U . B 2
O2 O 0.9604(2) -0.1673(4) 0.54435(12) 0.0766(12) Uani 1 1 d D U . D 2
Cl1 Cl 1.33521(6) -0.32577(8) 0.71297(4) 0.0408(2) Uani 1 1 d . U . F 2
Cl2 Cl 1.38232(6) -0.06924(9) 0.65254(4) 0.0489(3) Uani 1 1 d . U . F 2
Zn1 Zn 1.32115(2) -0.14156(4) 0.70140(2) 0.03657(16) Uani 1 1 d . U . F 2

loop_
_atom_site_aniso_label
_atom_site_aniso_U_11
_atom_site_aniso_U_22
_atom_site_aniso_U_33
_atom_site_aniso_U_23
_atom_site_aniso_U_13
_atom_site_aniso_U_12
C1 0.0421(18) 0.0311(17) 0.056(2) -0.0016(15) 0.0324(16) -0.0025(14)
C2 0.052(2) 0.0304(17) 0.060(2) -0.0019(16) 0.0385(18) -0.0048(16)
C3 0.066(3) 0.037(2) 0.066(3) -0.0088(18) 0.040(2) -0.0100(18)
C4 0.086(3) 0.045(2) 0.076(3) -0.012(2) 0.056(3) -0.010(2)
C5 0.083(3) 0.037(2) 0.085(3) -0.007(2) 0.066(2) -0.006(2)
C6 0.065(2) 0.0333(19) 0.086(3) 0.0041(18) 0.059(2) 0.0006(17)
C7 0.054(2) 0.0315(18) 0.071(2) 0.0030(16) 0.0470(19) -0.0005(15)
C8 0.066(3) 0.033(2) 0.101(3) 0.012(2) 0.062(2) 0.0077(18)
C9 0.051(2) 0.044(2) 0.097(3) 0.019(2) 0.050(2) 0.0117(18)
C10 0.046(2) 0.045(2) 0.080(3) 0.0142(19) 0.042(2) 0.0061(17)
C11 0.0432(19) 0.0358(18) 0.067(2) 0.0065(17) 0.0396(18) 0.0024(15)
C12 0.0388(18) 0.0355(18) 0.055(2) 0.0023(15) 0.0318(16) -0.0017(14)
C13 0.049(2) 0.0292(18) 0.051(2) -0.0055(15) 0.0261(16) -0.0024(15)
C14 0.047(2) 0.039(2) 0.047(2) -0.0038(16) 0.0220(17) 0.0028(16)
C15 0.051(2) 0.043(2) 0.051(2) -0.0026(17) 0.0167(18) 0.0024(18)
C16 0.069(3) 0.047(2) 0.049(2) -0.0022(18) 0.0147(19) -0.008(2)
C17 0.082(3) 0.057(3) 0.048(2) -0.003(2) 0.028(2) -0.017(2)
C18 0.064(3) 0.043(2) 0.055(2) -0.0056(18) 0.0329(19) -0.0112(19)
C19 0.0405(19) 0.050(2) 0.048(2) 0.0009(17) 0.0240(16) 0.0050(17)
C20 0.041(2) 0.049(2) 0.051(2) 0.0002(18) 0.0256(17) 0.0063(17)
C21 0.040(2) 0.059(3) 0.056(2) -0.0032(19) 0.0216(18) 0.0128(18)
C22 0.050(2) 0.091(4) 0.053(2) -0.006(2) 0.0211(19) 0.013(2)
C23 0.061(3) 0.143(5) 0.054(3) -0.011(3) 0.031(2) -0.001(3)
C24 0.048(2) 0.110(4) 0.055(2) -0.007(3) 0.030(2) -0.001(3)
C25 0.063(3) 0.073(4) 0.029(3) 0.001(2) 0.013(2) 0.017(3)
C26 0.048(3) 0.071(4) 0.048(3) 0.004(3) 0.014(2) 0.004(3)
C27 0.061(3) 0.088(4) 0.054(3) 0.001(3) 0.016(3) -0.007(3)
C28 0.064(4) 0.115(5) 0.050(3) -0.004(3) 0.011(3) -0.001(3)
C29 0.075(4) 0.115(5) 0.078(5) 0.010(4) -0.011(4) 0.012(4)
C36 0.092(4) 0.091(5) 0.059(4) 0.009(4) -0.006(3) 0.019(4)
C25A 0.080(5) 0.070(7) 0.055(9) -0.009(6) 0.016(5) -0.005(4)
C26A 0.071(7) 0.071(7) 0.069(10) -0.006(6) 0.019(6) -0.005(5)
C27A 0.076(7) 0.088(8) 0.079(10) 0.001(7) 0.018(6) -0.013(5)
C28A 0.077(8) 0.092(8) 0.067(10) 0.002(6) 0.023(6) -0.005(6)
C29A 0.085(7) 0.095(8) 0.083(10) 0.006(7) 0.019(6) -0.005(6)
C36A 0.086(6) 0.079(8) 0.065(9) 0.001(7) 0.018(5) 0.001(5)
C30 0.060(4) 0.053(3) 0.049(3) 0.005(3) 0.019(3) 0.005(3)
C31 0.072(5) 0.045(3) 0.053(3) 0.001(3) 0.018(3) 0.001(3)
C32 0.090(6) 0.055(4) 0.057(4) 0.010(3) 0.035(4) 0.008(4)
C33 0.104(9) 0.093(6) 0.072(6) 0.009(4) 0.033(5) 0.019(5)
C34 0.182(9) 0.094(5) 0.072(5) 0.025(4) 0.052(5) 0.044(6)
C35 0.151(8) 0.080(5) 0.073(4) 0.023(4) 0.044(5) 0.038(5)
C30A 0.043(4) 0.055(5) 0.053(5) -0.007(4) 0.023(3) -0.006(3)
C31A 0.053(5) 0.055(5) 0.045(5) -0.003(4) 0.024(4) -0.006(4)
C32A 0.056(5) 0.073(6) 0.050(5) -0.008(4) 0.029(4) 0.000(4)
C33A 0.058(5) 0.088(5) 0.071(6) -0.006(6) 0.024(4) -0.004(5)
C34A 0.045(5) 0.061(5) 0.070(6) 0.004(4) 0.011(4) -0.010(4)
C35A 0.057(5) 0.062(6) 0.060(5) -0.008(4) 0.018(4) -0.005(4)
Cl1A 0.085(3) 0.088(3) 0.097(3) 0.013(3) 0.017(3) -0.007(2)
Cl2A 0.099(4) 0.083(3) 0.083(3) -0.006(3) 0.027(3) -0.015(3)
C1AA 0.073(7) 0.078(7) 0.072(6) -0.004(5) 0.033(5) 0.005(6)
N1 0.0370(15) 0.0318(15) 0.0516(17) -0.0045(13) 0.0265(13) -0.0030(12)
N2 0.0365(16) 0.0395(17) 0.0512(17) 0.0022(13) 0.0276(14) 0.0030(13)
O1 0.094(3) 0.077(3) 0.058(2) 0.0121(19) 0.0014(19) -0.020(2)
O2 0.066(2) 0.101(3) 0.060(2) -0.026(2) 0.0095(17) 0.024(2)
Cl1 0.0399(5) 0.0333(5) 0.0574(6) 0.0006(4) 0.0275(4) -0.0028(4)
Cl2 0.0503(6) 0.0397(5) 0.0719(7) -0.0033(5) 0.0439(5) -0.0040(4)
Zn1 0.0329(3) 0.0326(3) 0.0524(3) -0.00512(18) 0.0260(2) -0.00144(16)

loop_
_atom_type_symbol
_atom_type_description
_atom_type_scat_dispersion_real
_atom_type_scat_dispersion_imag
_atom_type_scat_source
C C 0.0033 0.0016 'International Tables Vol C Tables 4.2.6.8 and 6.1.1.4'
H H 0.0000 0.0000 'International Tables Vol C Tables 4.2.6.8 and 6.1.1.4'
N N 0.0061 0.0033 'International Tables Vol C Tables 4.2.6.8 and 6.1.1.4'
O O 0.0106 0.0060 'International Tables Vol C Tables 4.2.6.8 and 6.1.1.4'
Cl Cl 0.1484 0.1585 'International Tables Vol C Tables 4.2.6.8 and 6.1.1.4'
Zn Zn 0.2839 1.4301 'International Tables Vol C Tables 4.2.6.8 and 6.1.1.4'

loop_
_geom_angle_atom_site_label_1
_geom_angle_atom_site_label_2
_geom_angle_atom_site_label_3
_geom_angle
_geom_angle_site_symmetry_1
_geom_angle_site_symmetry_3
N1 C1 C2 134.1(4) . .
N1 C1 C12 117.9(3) . .
C2 C1 C12 108.0(3) . .
C3 C2 C7 119.5(4) . .
C3 C2 C1 135.5(4) . .
C7 C2 C1 104.8(4) . .
C2 C3 C4 117.5(5) . .
C5 C4 C3 123.7(5) . .
C4 C5 C6 120.7(4) . .
C8 C6 C5 127.8(4) . .
C8 C6 C7 115.8(5) . .
C5 C6 C7 116.4(5) . .
C2 C7 C6 122.2(5) . .
C2 C7 C11 115.0(4) . .
C6 C7 C11 122.8(5) . .
C9 C8 C6 122.0(4) . .
C8 C9 C10 121.9(5) . .
C11 C10 C9 118.3(5) . .
C10 C11 C7 119.2(4) . .
C10 C11 C12 135.7(5) . .
C7 C11 C12 105.1(4) . .
N2 C12 C11 134.9(4) . .
N2 C12 C1 118.0(3) . .
C11 C12 C1 107.0(3) . .
C14 C13 C18 120.0(4) . .
C14 C13 N1 119.5(4) . .
C18 C13 N1 120.4(4) . .
C15 C14 C13 120.3(4) . .
C16 C15 C14 119.2(4) . .
C15 C16 O1 123.8(5) . .
C15 C16 C17 120.8(5) . .
O1 C16 C17 115.3(4) . .
C18 C17 C16 120.1(4) . .
C17 C18 C13 119.4(4) . .
C24 C19 C20 119.7(4) . .
C24 C19 N2 118.5(4) . .
C20 C19 N2 121.6(4) . .
C21 C20 C19 120.2(4) . .
C22 C21 C20 119.8(4) . .
C21 C22 O2 117.6(5) . .
C21 C22 C23 120.8(5) . .
O2 C22 C23 121.6(5) . .
C22 C23 C24 119.7(5) . .
C19 C24 C23 119.7(5) . .
C26 C25 C36 118.7(4) . .
C27 C26 C25 120.8(4) . .
C26 C27 C28 119.9(5) . .
C29 C28 C27 119.6(5) . .
C36 C29 C28 120.3(5) . .
C29 C36 C25 120.7(5) . .
O1 C25A C36A 122.3(14) . .
O1 C25A C26A 115.2(14) . .
C36A C25A C26A 122.5(5) . .
C25A C26A C27A 118.7(5) . .
C28A C27A C26A 119.9(6) . .
C27A C28A C29A 120.1(6) . .
C28A C29A C36A 120.1(5) . .
C25A C36A C29A 118.7(5) . .
C31 C30 C35 120.7(4) . .
C30 C31 C32 120.1(4) . .
C33 C32 C31 119.6(5) . .
C32 C33 C34 120.2(5) . .
C35 C34 C33 120.0(5) . .
C30 C35 C34 119.4(5) . .
C31A C30A C35A 118.6(5) . .
C31A C30A O2 128.0(7) . .
C35A C30A O2 112.7(7) . .
C32A C31A C30A 120.6(5) . .
C33A C32A C31A 119.3(7) 2_656 .
C33A C32A C33A 9.0(11) 2_656 .
C31A C32A C33A 119.9(5) . .
C33A C33A C32A 128(4) 2_656 2_656
C33A C33A C34A 111.0(14) 2_656 .
C32A C33A C34A 115.0(11) 2_656 .
C33A C33A C32A 43(3) 2_656 .
C32A C33A C32A 120.8(10) 2_656 .
C34A C33A C32A 120.4(5) . .
C33A C33A C34A 59.1(16) 2_656 2_656
C32A C33A C34A 125.0(11) 2_656 2_656
C34A C33A C34A 63.4(8) . 2_656
C32A C33A C34A 97.9(8) . 2_656
C33A C34A C35A 120.0(5) . .
C33A C34A C33A 9.9(8) . 2_656
C35A C34A C33A 113.1(7) . 2_656
C33A C34A C34A 62.2(5) . 2_656
C35A C34A C34A 98.2(7) . 2_656
C33A C34A C34A 54.4(7) 2_656 2_656
C34A C35A C30A 120.4(5) . .
Cl1A C1AA Cl2A 107.7(10) . .
C1 N1 C13 121.8(3) . .
C1 N1 Zn1 111.5(3) . .
C13 N1 Zn1 126.5(2) . .
C12 N2 C19 123.9(3) . .
C12 N2 Zn1 111.2(3) . .
C19 N2 Zn1 125.0(3) . .
C25A O1 C16 134.2(10) . .
C22 O2 C30A 124.0(5) . .
N1 Zn1 N2 81.01(13) . .
N1 Zn1 Cl1 113.17(10) . .
N2 Zn1 Cl1 121.74(10) . .
N1 Zn1 Cl2 113.81(9) . .
N2 Zn1 Cl2 106.63(10) . .
Cl1 Zn1 Cl2 115.80(4) . .

loop_
_geom_bond_atom_site_label_1
_geom_bond_atom_site_label_2
_geom_bond_distance
_geom_bond_site_symmetry_2
C1 N1 1.291(5) .
C1 C2 1.476(5) .
C1 C12 1.513(6) .
C2 C3 1.379(7) .
C2 C7 1.424(7) .
C3 C4 1.421(6) .
C4 C5 1.352(8) .
C5 C6 1.414(8) .
C6 C8 1.406(8) .
C6 C7 1.422(6) .
C7 C11 1.426(7) .
C8 C9 1.367(8) .
C9 C10 1.432(6) .
C10 C11 1.378(7) .
C11 C12 1.484(5) .
C12 N2 1.284(5) .
C13 C14 1.394(6) .
C13 C18 1.393(6) .
C13 N1 1.423(6) .
C14 C15 1.384(6) .
C15 C16 1.376(6) .
C16 O1 1.384(6) .
C16 C17 1.396(7) .
C17 C18 1.377(7) .
C19 C24 1.386(6) .
C19 C20 1.396(6) .
C19 N2 1.433(6) .
C20 C21 1.383(6) .
C21 C22 1.371(7) .
C22 O2 1.382(6) .
C22 C23 1.387(8) .
C23 C24 1.391(8) .
C25 C26 1.381(6) .
C25 C36 1.388(6) .
C26 C27 1.381(6) .
C27 C28 1.386(7) .
C28 C29 1.376(7) .
C29 C36 1.375(7) .
C25A O1 1.348(8) .
C25A C36A 1.363(8) .
C25A C26A 1.367(8) .
C26A C27A 1.386(8) .
C27A C28A 1.380(8) .
C28A C29A 1.380(8) .
C29A C36A 1.384(8) .
C30 C31 1.362(7) .
C30 C35 1.372(7) .
C31 C32 1.398(7) .
C32 C33 1.355(7) .
C33 C34 1.391(8) .
C34 C35 1.380(7) .
C30A C31A 1.388(7) .
C30A C35A 1.391(8) .
C30A O2 1.423(6) .
C31A C32A 1.376(8) .
C32A C33A 1.194(14) 2_656
C32A C33A 1.378(8) .
C33A C33A 0.27(2) 2_656
C33A C32A 1.194(14) 2_656
C33A C34A 1.367(8) .
C33A C34A 1.487(14) 2_656
C34A C35A 1.381(8) .
C34A C33A 1.487(14) 2_656
C34A C34A 1.50(2) 2_656
Cl1A C1AA 1.762(19) .
Cl2A C1AA 1.768(18) .
N1 Zn1 2.087(3) .
N2 Zn1 2.100(3) .
Cl1 Zn1 2.2052(14) .
Cl2 Zn1 2.2278(12) .
